data_4328638
loop_
_publ_author_name
'Junghwan Do'
'Yumi Lee'
'Jaeun Kang'
'Yong Sun Park'
'Bernd Lorenz'
'Allan J. Jacobson'

_publ_section_title
;
 [M(rac-N-benzyl Asp)(H2O)] (M = Co, Ni): Noncentrosymmetric Coordination
 Polymeric Chains with Racemic Chiral Ligands
;
_journal_name_full 'Inorganic Chemistry'
_journal_page_first 3533
_journal_page_last 3539
_journal_paper_doi 10.1021/ic202302x
_journal_volume 51
_journal_year 2012
_chemical_formula_structural 'Ni [(C11 H12 N O4) (H2 O)3] (H2 O)'
_chemical_formula_sum 'C11 H20 N Ni O8'
_chemical_formula_weight 352.99
_chemical_name_systematic
; 
 triaqua(N-benzyl-aspartate)nickel(II) monohydrate
;
_space_group_IT_number 14
_symmetry_cell_setting monoclinic
_symmetry_space_group_name_Hall '-P 2yn'
_symmetry_space_group_name_H-M 'P 1 21/n 1'
_atom_sites_solution_hydrogens geom
_atom_sites_solution_primary direct
_atom_sites_solution_secondary difmap
_audit_creation_method SHELXL-97
_cell_angle_alpha 90.00
_cell_angle_beta 92.298(4)
_cell_angle_gamma 90.00
_cell_formula_units_Z 4
_cell_length_a 8.238(2)
_cell_length_b 6.0097(15)
_cell_length_c 30.584(8)
_cell_measurement_temperature 296(2)
_cell_volume 1512.9(7)
_computing_cell_refinement 'Bruker XSCANS'
_computing_data_collection 'Bruker XSCANS'
_computing_data_reduction 'Bruker SHELXTL'
_computing_molecular_graphics 'Bruker SHELXTL'
_computing_publication_material 'Bruker SHELXTL'
_computing_structure_refinement 'SHELXL-97 (Sheldrick, 1997)'
_computing_structure_solution 'SHELXS-97 (Sheldrick, 1990)'
_diffrn_ambient_temperature 296(2)
_diffrn_measured_fraction_theta_full 0.954
_diffrn_measured_fraction_theta_max 0.954
_diffrn_measurement_device_type 'CCD area detector'
_diffrn_measurement_method 'phi and omega scans'
_diffrn_radiation_monochromator graphite
_diffrn_radiation_source 'fine-focus sealed tube'
_diffrn_radiation_type MoK\a
_diffrn_radiation_wavelength 0.71073
_diffrn_reflns_av_R_equivalents 0.0715
_diffrn_reflns_av_sigmaI/netI 0.1128
_diffrn_reflns_limit_h_max 10
_diffrn_reflns_limit_h_min -10
_diffrn_reflns_limit_k_max 8
_diffrn_reflns_limit_k_min -7
_diffrn_reflns_limit_l_max 40
_diffrn_reflns_limit_l_min -31
_diffrn_reflns_number 8880
_diffrn_reflns_theta_full 28.32
_diffrn_reflns_theta_max 28.32
_diffrn_reflns_theta_min 1.33
_exptl_absorpt_coefficient_mu 1.319
_exptl_absorpt_correction_T_max 0.277
_exptl_absorpt_correction_T_min 0.226
_exptl_absorpt_correction_type empirical
_exptl_absorpt_process_details 'Blessing, 1995'
_exptl_crystal_colour blue
_exptl_crystal_density_diffrn 1.550
_exptl_crystal_description needle
_exptl_crystal_F_000 740
_exptl_crystal_size_max 0.35
_exptl_crystal_size_mid 0.02
_exptl_crystal_size_min 0.02
_refine_diff_density_max 0.884
_refine_diff_density_min -0.756
_refine_diff_density_rms 0.090
_refine_ls_extinction_method none
_refine_ls_goodness_of_fit_ref 0.861
_refine_ls_hydrogen_treatment constr
_refine_ls_matrix_type full
_refine_ls_number_parameters 191
_refine_ls_number_reflns 3582
_refine_ls_number_restraints 0
_refine_ls_restrained_S_all 0.861
_refine_ls_R_factor_all 0.1195
_refine_ls_R_factor_gt 0.0489
_refine_ls_shift/su_max 0.001
_refine_ls_shift/su_mean 0.000
_refine_ls_structure_factor_coef Fsqd
_refine_ls_weighting_details 'calc w=1/[\s^2^(Fo^2^)+(0.0566P)^2^+0.0000P] where P=(Fo^2^+2Fc^2^)/3'
_refine_ls_weighting_scheme calc
_refine_ls_wR_factor_gt 0.1105
_refine_ls_wR_factor_ref 0.1339
_reflns_number_gt 1728
_reflns_number_total 3582
_reflns_threshold_expression >2sigma(I)
_cod_data_source_file ic202302x_si_004.cif
_cod_data_source_block lp
_cod_original_cell_volume 1513.0(7)
_cod_database_code 4328638

loop_
_symmetry_equiv_pos_as_xyz
'x, y, z'
'-x+1/2, y+1/2, -z+1/2'
'-x, -y, -z'
'x-1/2, -y-1/2, z-1/2'

loop_
_atom_site_label
_atom_site_type_symbol
_atom_site_fract_x
_atom_site_fract_y
_atom_site_fract_z
_atom_site_U_iso_or_equiv
_atom_site_adp_type
_atom_site_occupancy
_atom_site_symmetry_multiplicity
_atom_site_calc_flag
_atom_site_refinement_flags
Ni1 Ni 0.89580(6) 0.74797(11) 0.061802(17) 0.03058(17) Uani 1 1 d .
O1 O 0.8198(4) 1.0637(5) 0.04483(10) 0.0381(8) Uani 1 1 d .
O2 O 0.6596(4) 0.6624(6) 0.07719(10) 0.0437(8) Uani 1 1 d .
O3 O 0.8338(4) 0.6498(6) -0.00186(10) 0.0474(9) Uani 1 1 d .
O4 O 0.9654(4) 0.4333(5) 0.07863(10) 0.0407(8) Uani 1 1 d .
O5 O 1.1380(5) 0.2608(6) 0.12484(11) 0.0578(10) Uani 1 1 d .
O6 O 1.1266(4) 0.8205(5) 0.04271(10) 0.0402(8) Uani 1 1 d .
O7 O 1.3918(4) 0.8735(6) 0.04858(11) 0.0518(9) Uani 1 1 d .
N1 N 0.9804(4) 0.8137(6) 0.12577(11) 0.0301(9) Uani 1 1 d .
H1 H 1.0225 0.9537 0.1267 0.036 Uiso 1 1 calc R
C1 C 0.8600(6) 0.7947(8) 0.16012(14) 0.0435(13) Uani 1 1 d .
H1A H 0.8045 0.6530 0.1567 0.052 Uiso 1 1 calc R
H1B H 0.7794 0.9110 0.1556 0.052 Uiso 1 1 calc R
C2 C 0.9287(6) 0.8110(8) 0.20644(15) 0.0417(13) Uani 1 1 d .
C3 C 1.0193(7) 0.9894(9) 0.22045(17) 0.0537(15) Uani 1 1 d .
H3 H 1.0365 1.1069 0.2014 0.064 Uiso 1 1 calc R
C4 C 0.8994(7) 0.6414(10) 0.23571(17) 0.0568(15) Uani 1 1 d .
H4 H 0.8350 0.5211 0.2270 0.068 Uiso 1 1 calc R
C5 C 0.9651(8) 0.6502(12) 0.2776(2) 0.0716(18) Uani 1 1 d .
H5 H 0.9476 0.5338 0.2968 0.086 Uiso 1 1 calc R
C6 C 1.0849(8) 0.9974(11) 0.26230(19) 0.0712(18) Uani 1 1 d .
H6 H 1.1492 1.1176 0.2712 0.085 Uiso 1 1 calc R
C7 C 1.0560(8) 0.8284(12) 0.29105(19) 0.0722(19) Uani 1 1 d .
H7 H 1.0983 0.8354 0.3197 0.087 Uiso 1 1 calc R
C8 C 1.0708(6) 0.4274(8) 0.11128(15) 0.0354(11) Uani 1 1 d .
C9 C 1.1169(5) 0.6513(7) 0.13192(14) 0.0294(10) Uani 1 1 d .
H9 H 1.1384 0.6291 0.1634 0.035 Uiso 1 1 calc R
C10 C 1.2692(5) 0.7460(8) 0.11232(13) 0.0342(10) Uani 1 1 d .
H10A H 1.3034 0.8737 0.1298 0.041 Uiso 1 1 calc R
H10B H 1.3543 0.6350 0.1157 0.041 Uiso 1 1 calc R
C11 C 1.2602(6) 0.8178(7) 0.06482(15) 0.0342(11) Uani 1 1 d .
W1 O 0.4844(5) 0.3060(6) 0.03273(13) 0.0691(12) Uani 1 1 d .

loop_
_atom_site_aniso_label
_atom_site_aniso_U_11
_atom_site_aniso_U_22
_atom_site_aniso_U_33
_atom_site_aniso_U_23
_atom_site_aniso_U_13
_atom_site_aniso_U_12
Ni1 0.0292(3) 0.0326(3) 0.0299(3) -0.0024(3) 0.0014(2) -0.0007(3)
O1 0.0379(19) 0.0346(19) 0.0416(19) 0.0039(15) -0.0019(15) 0.0052(14)
O2 0.0326(19) 0.055(2) 0.0433(19) 0.0009(16) 0.0061(15) -0.0074(16)
O3 0.046(2) 0.061(2) 0.0347(19) -0.0131(16) -0.0007(15) 0.0031(18)
O4 0.046(2) 0.032(2) 0.044(2) -0.0070(15) -0.0060(16) -0.0015(15)
O5 0.080(3) 0.0255(18) 0.066(2) 0.0093(19) -0.0210(19) 0.005(2)
O6 0.0311(19) 0.055(2) 0.0348(18) 0.0043(15) 0.0030(14) 0.0011(15)
O7 0.036(2) 0.069(3) 0.050(2) 0.0131(19) 0.0062(17) -0.0130(18)
N1 0.033(2) 0.025(2) 0.032(2) -0.0020(15) 0.0033(16) -0.0007(15)
C1 0.039(3) 0.059(4) 0.034(3) -0.006(2) 0.009(2) -0.001(2)
C2 0.042(3) 0.050(4) 0.033(3) -0.007(2) 0.008(2) 0.004(2)
C3 0.074(4) 0.049(4) 0.038(3) -0.003(3) 0.001(3) -0.008(3)
C4 0.063(4) 0.067(4) 0.041(3) 0.001(3) 0.007(3) -0.022(3)
C5 0.086(5) 0.076(5) 0.054(4) 0.016(3) 0.008(3) -0.013(4)
C6 0.090(5) 0.068(4) 0.054(4) -0.010(3) -0.009(3) -0.016(4)
C7 0.086(5) 0.093(5) 0.037(3) -0.003(3) 0.001(3) -0.005(4)
C8 0.035(3) 0.038(3) 0.034(3) -0.002(2) 0.006(2) -0.008(2)
C9 0.029(2) 0.029(2) 0.030(2) 0.0018(19) -0.0027(19) 0.001(2)
C10 0.029(2) 0.039(3) 0.035(2) -0.001(2) 0.0002(18) 0.001(2)
C11 0.034(3) 0.031(3) 0.039(3) -0.0010(19) 0.006(2) -0.0010(19)
W1 0.061(3) 0.063(3) 0.083(3) 0.000(2) -0.001(2) -0.003(2)

loop_
_atom_type_symbol
_atom_type_description
_atom_type_scat_dispersion_real
_atom_type_scat_dispersion_imag
_atom_type_scat_source
C C 0.0033 0.0016 'International Tables Vol C Tables 4.2.6.8 and 6.1.1.4'
H H 0.0000 0.0000 'International Tables Vol C Tables 4.2.6.8 and 6.1.1.4'
N N 0.0061 0.0033 'International Tables Vol C Tables 4.2.6.8 and 6.1.1.4'
O O 0.0106 0.0060 'International Tables Vol C Tables 4.2.6.8 and 6.1.1.4'
Ni Ni 0.3393 1.1124 'International Tables Vol C Tables 4.2.6.8 and 6.1.1.4'

loop_
_geom_angle_atom_site_label_1
_geom_angle_atom_site_label_2
_geom_angle_atom_site_label_3
_geom_angle
O4 Ni1 O1 178.64(12)
O4 Ni1 O6 90.82(13)
O1 Ni1 O6 90.49(12)
O4 Ni1 O3 91.68(13)
O1 Ni1 O3 87.97(13)
O6 Ni1 O3 89.39(13)
O4 Ni1 O2 88.27(13)
O1 Ni1 O2 90.40(12)
O6 Ni1 O2 176.10(13)
O3 Ni1 O2 86.85(13)
O4 Ni1 N1 81.89(13)
O1 Ni1 N1 98.55(13)
O6 Ni1 N1 87.05(13)
O3 Ni1 N1 172.59(13)
O2 Ni1 N1 96.58(13)
C8 O4 Ni1 113.1(3)
C11 O6 Ni1 129.6(3)
C1 N1 C9 112.5(3)
C1 N1 Ni1 116.3(3)
C9 N1 Ni1 102.5(2)
C1 N1 H1 108.4
C9 N1 H1 108.4
Ni1 N1 H1 108.4
N1 C1 C2 115.2(4)
N1 C1 H1A 108.5
C2 C1 H1A 108.5
N1 C1 H1B 108.5
C2 C1 H1B 108.5
H1A C1 H1B 107.5
C3 C2 C4 118.9(5)
C3 C2 C1 121.7(5)
C4 C2 C1 119.4(5)
C2 C3 C6 120.7(5)
C2 C3 H3 119.6
C6 C3 H3 119.6
C5 C4 C2 120.2(5)
C5 C4 H4 119.9
C2 C4 H4 119.9
C7 C5 C4 120.4(6)
C7 C5 H5 119.8
C4 C5 H5 119.8
C7 C6 C3 120.1(6)
C7 C6 H6 120.0
C3 C6 H6 120.0
C5 C7 C6 119.7(6)
C5 C7 H7 120.1
C6 C7 H7 120.1
O5 C8 O4 124.7(4)
O5 C8 C9 119.0(4)
O4 C8 C9 116.2(4)
N1 C9 C10 109.5(4)
N1 C9 C8 110.4(4)
C10 C9 C8 111.2(4)
N1 C9 H9 108.5
C10 C9 H9 108.5
C8 C9 H9 108.5
C11 C10 C9 118.3(4)
C11 C10 H10A 107.7
C9 C10 H10A 107.7
C11 C10 H10B 107.7
C9 C10 H10B 107.7
H10A C10 H10B 107.1
O7 C11 O6 122.0(4)
O7 C11 C10 116.4(4)
O6 C11 C10 121.6(4)

loop_
_geom_bond_atom_site_label_1
_geom_bond_atom_site_label_2
_geom_bond_distance
Ni1 O4 2.036(3)
Ni1 O1 2.058(3)
Ni1 O6 2.058(3)
Ni1 O3 2.079(3)
Ni1 O2 2.085(3)
Ni1 N1 2.088(3)
O4 C8 1.297(5)
O5 C8 1.210(5)
O6 C11 1.268(5)
O7 C11 1.256(5)
N1 C1 1.478(5)
N1 C9 1.495(5)
N1 H1 0.9100
C1 C2 1.508(6)
C1 H1A 0.9700
C1 H1B 0.9700
C2 C3 1.366(7)
C2 C4 1.384(7)
C3 C6 1.370(7)
C3 H3 0.9300
C4 C5 1.370(7)
C4 H4 0.9300
C5 C7 1.361(8)
C5 H5 0.9300
C6 C7 1.370(8)
C6 H6 0.9300
C7 H7 0.9300
C8 C9 1.528(6)
C9 C10 1.523(6)
C9 H9 0.9800
C10 C11 1.514(6)
C10 H10A 0.9700
C10 H10B 0.9700
